data_4321827
loop_
_publ_author_name
'Randal W. Eveland'
'Casey C. Raymond'
'T. E. Albrecht-Schmitt'
'Duward F. Shriver'

_publ_contact_author_address
; Department of Chemistry
  Northwestern University
  Evanston, IL 60208-3113
;
_publ_contact_author_email shriver@chem.nwu.edu
_publ_contact_author_fax '(847) 4917713'
_publ_contact_author_name 'Duward F. Shriver'
_publ_contact_author_phone '(847) 4915655'
_publ_section_title
;
 New SO~2~ Iron-Containing Cluster Compounds
 [PPN]~2~[Fe~3~(CO)~9~(\m~3~,\h^2^-SO~2~)],
 [PPN]~2~[Fe~3~(CO)~8~(\m-SO2)\m~3~-S],
 [PPN]~2~[Fe~3~(CO)~8~(\m-SO~2~)(\m~3~-CCO)], and
 [PPN]~2~[Fe~2~(CO)~6~(\m-SO~2~)~2~] From Heterometal Precursors.
;
_journal_name_full 'Inorganic Chemistry'
_journal_page_first 1282
_journal_page_last 1287
_journal_paper_doi 10.1021/ic980762j
_journal_volume 38
_journal_year 1999
_chemical_formula_moiety 'C36 H30 P2 N Fe2 C6 S2 O10 (C2 H3 N)'
_chemical_formula_sum 'C80 H63 Fe2 N3 O10 P4 S2'
_chemical_formula_weight 1526.03
_chemical_name_common '[PPN]~2~[Fe~2~(CO)~6~(\m-SO~2~)~2~]'
_chemical_name_systematic
; 
Di-(Bis-triphenylphosphonium iminium)(hexacarbonyl \m-sulfur dioxide diferrate) 
;
_space_group_IT_number 4
_symmetry_cell_setting monoclinic
_symmetry_space_group_name_Hall 'P 2yb'
_symmetry_space_group_name_H-M 'P 1 21 1'
_atom_sites_solution_hydrogens geom
_atom_sites_solution_primary direct
_atom_sites_solution_secondary difmap
_audit_creation_method SHELXL-97
_cell_angle_alpha 90.00
_cell_angle_beta 94.6914(10)
_cell_angle_gamma 90.00
_cell_formula_units_Z 2
_cell_length_a 10.0295(5)
_cell_length_b 26.3564(13)
_cell_length_c 14.1032(7)
_cell_measurement_reflns_used 24070
_cell_measurement_temperature 153(2)
_cell_measurement_theta_max 28.31
_cell_measurement_theta_min 1.45
_cell_volume 3715.6(3)
_computing_cell_refinement 'SAINTPLUS-NT (Bruker-AXS, 1997)'
_computing_data_collection 'ASTRO-NT (Bruker-AXS, 1997)'
_computing_data_reduction 'SAINTPLUS-NT (Bruker-AXS, 1997)'
_computing_molecular_graphics 'SHELXTL-NT (Bruker-AXS, 1997)'
_computing_structure_refinement 'SHELXL-97 (Sheldrick, 1997)'
_computing_structure_solution 'SHELXS-97 (Sheldrick, 1990)'
_diffrn_ambient_temperature 293(2)
_diffrn_measured_fraction_theta_full 0.944
_diffrn_measured_fraction_theta_max 0.944
_diffrn_measurement_device_type 'BRUKER-AXS SMART-1000 CCD'
_diffrn_measurement_method \w-scans
_diffrn_radiation_monochromator graphite
_diffrn_radiation_source 'fine-focus sealed tube'
_diffrn_radiation_type MoK\a
_diffrn_radiation_wavelength 0.71069
_diffrn_reflns_av_R_equivalents 0.0241
_diffrn_reflns_av_sigmaI/netI 0.0734
_diffrn_reflns_limit_h_max 13
_diffrn_reflns_limit_h_min -13
_diffrn_reflns_limit_k_max 35
_diffrn_reflns_limit_k_min -33
_diffrn_reflns_limit_l_max 18
_diffrn_reflns_limit_l_min -8
_diffrn_reflns_number 24070
_diffrn_reflns_theta_full 28.31
_diffrn_reflns_theta_max 28.31
_diffrn_reflns_theta_min 1.45
_exptl_absorpt_coefficient_mu 0.594
_exptl_absorpt_correction_T_max 'not reported'
_exptl_absorpt_correction_T_min 'not reported'
_exptl_absorpt_correction_type 'SADABS (Sheldrick, 1996)'
_exptl_crystal_colour orange
_exptl_crystal_density_diffrn 1.364
_exptl_crystal_density_meas ?
_exptl_crystal_density_method 'not measured'
_exptl_crystal_description needle
_exptl_crystal_F_000 1576
_exptl_crystal_size_max 0.40
_exptl_crystal_size_mid 0.05
_exptl_crystal_size_min 0.03
_refine_diff_density_max 2.001
_refine_diff_density_min -0.653
_refine_diff_density_rms 0.121
_refine_ls_abs_structure_details 'Flack H D (1983), Acta Cryst. A39, 876-881'
_refine_ls_abs_structure_Flack 0.477(19)
_refine_ls_extinction_method none
_refine_ls_goodness_of_fit_ref 0.996
_refine_ls_hydrogen_treatment constr
_refine_ls_matrix_type full
_refine_ls_number_parameters 908
_refine_ls_number_reflns 15572
_refine_ls_number_restraints 1
_refine_ls_restrained_S_all 0.996
_refine_ls_R_factor_all 0.0889
_refine_ls_R_factor_gt 0.0663
_refine_ls_shift/su_max 0.009
_refine_ls_shift/su_mean 0.001
_refine_ls_structure_factor_coef Fsqd
_refine_ls_weighting_details 'calc w=1/[\s^2^(Fo^2^)+(0.1137P)^2^+0.0000P] where P=(Fo^2^+2Fc^2^)/3'
_refine_ls_weighting_scheme calc
_refine_ls_wR_factor_gt 0.1717
_refine_ls_wR_factor_ref 0.1825
_reflns_number_gt 11223
_reflns_number_total 15572
_reflns_threshold_expression >2sigma(I)
_cod_data_source_file ic980762j_2.cif
_cod_data_source_block s28g
_cod_depositor_comments
;
The following automatic conversions were performed:

'_exptl_crystal_density_meas' value 'not measured' was changed to '?'
- the value is perceived as not measured.

Automatic conversion script
Id: cif_fix_values 3008 2015-01-20 13:52:24Z robertas 
;
_cod_database_code 4321827

loop_
_symmetry_equiv_pos_as_xyz
'x, y, z'
'-x, y+1/2, -z'

loop_
_atom_site_label
_atom_site_type_symbol
_atom_site_fract_x
_atom_site_fract_y
_atom_site_fract_z
_atom_site_U_iso_or_equiv
_atom_site_adp_type
_atom_site_occupancy
_atom_site_symmetry_multiplicity
_atom_site_calc_flag
_atom_site_refinement_flags
_atom_site_disorder_assembly
_atom_site_disorder_group
Fe1 Fe 0.10083(8) 0.07577(3) -0.82381(6) 0.0361(2) Uani 1 1 d . . .
Fe2 Fe -0.09003(8) 0.03609(3) -0.72933(6) 0.0374(2) Uani 1 1 d . . .
C1 C 0.1540(6) 0.0731(3) -0.9402(5) 0.0399(14) Uani 1 1 d . . .
O1 O 0.1872(5) 0.0699(2) -1.0163(4) 0.0556(12) Uani 1 1 d . . .
C2 C 0.0727(6) 0.1422(2) -0.7944(4) 0.0291(12) Uani 1 1 d . . .
O2 O 0.0749(5) 0.18268(19) -0.7726(5) 0.0680(15) Uani 1 1 d . . .
C3 C 0.2619(6) 0.0735(3) -0.7584(4) 0.0416(14) Uani 1 1 d . . .
O3 O 0.3678(5) 0.0727(2) -0.7219(3) 0.0589(13) Uani 1 1 d . . .
C4 C -0.2169(6) -0.0113(3) -0.7469(4) 0.0385(14) Uani 1 1 d . . .
O4 O -0.2988(5) -0.0412(2) -0.7590(4) 0.0559(12) Uani 1 1 d . . .
C5 C -0.0039(7) 0.0215(2) -0.6154(4) 0.0418(15) Uani 1 1 d . . .
O5 O 0.0383(5) 0.00969(19) -0.5411(3) 0.0571(13) Uani 1 1 d . . .
C6 C -0.1788(8) 0.0893(3) -0.6827(5) 0.0569(19) Uani 1 1 d . . .
O6 O -0.2310(7) 0.1220(2) -0.6515(5) 0.0843(19) Uani 1 1 d . . .
S1 S 0.07413(15) -0.00516(5) -0.79477(12) 0.0362(3) Uani 1 1 d . . .
O7 O 0.1742(4) -0.02831(16) -0.7264(3) 0.0493(11) Uani 1 1 d . . .
O8 O 0.0425(5) -0.03924(17) -0.8745(4) 0.0554(13) Uani 1 1 d . . .
S2 S -0.11789(14) 0.07232(7) -0.87044(11) 0.0397(3) Uani 1 1 d . . .
O9 O -0.1879(5) 0.1218(2) -0.8736(4) 0.0614(14) Uani 1 1 d . . .
O10 O -0.1637(4) 0.0414(2) -0.9529(3) 0.0562(12) Uani 1 1 d . . .
N1 N 0.3256(4) -0.08916(18) -0.2618(3) 0.0316(10) Uani 1 1 d . . .
P11 P 0.25590(13) -0.09004(5) -0.16573(9) 0.0235(3) Uani 1 1 d . . .
P12 P 0.39013(13) -0.12247(5) -0.33966(10) 0.0265(3) Uani 1 1 d . . .
C100 C 0.4424(5) -0.0791(2) -0.4274(4) 0.0304(12) Uani 1 1 d . . .
C101 C 0.3507(7) -0.0427(3) -0.4630(5) 0.0457(15) Uani 1 1 d . . .
H10B H 0.2657 -0.0415 -0.4412 0.055 Uiso 1 1 calc R . .
C102 C 0.3871(7) -0.0072(3) -0.5332(5) 0.0535(18) Uani 1 1 d . . .
H10C H 0.3263 0.0171 -0.5576 0.064 Uiso 1 1 calc R . .
C103 C 0.5149(7) -0.0096(3) -0.5641(5) 0.0472(16) Uani 1 1 d . . .
H10D H 0.5409 0.0135 -0.6090 0.057 Uiso 1 1 calc R . .
C104 C 0.6041(6) -0.0466(2) -0.5278(4) 0.0376(13) Uani 1 1 d . . .
H10E H 0.6889 -0.0486 -0.5497 0.045 Uiso 1 1 calc R . .
C105 C 0.5673(5) -0.0807(2) -0.4591(4) 0.0353(13) Uani 1 1 d . . .
H10F H 0.6285 -0.1048 -0.4345 0.042 Uiso 1 1 calc R . .
C106 C 0.2803(5) -0.1685(2) -0.4000(4) 0.0332(13) Uani 1 1 d . . .
C107 C 0.2285(7) -0.2072(3) -0.3462(5) 0.0466(16) Uani 1 1 d . . .
H10G H 0.2494 -0.2086 -0.2808 0.056 Uiso 1 1 calc R . .
C108 C 0.1442(7) -0.2441(3) -0.3917(5) 0.0521(18) Uani 1 1 d . . .
H10H H 0.1059 -0.2691 -0.3561 0.062 Uiso 1 1 calc R . .
C109 C 0.1185(6) -0.2432(3) -0.4892(6) 0.0523(19) Uani 1 1 d . . .
H10I H 0.0639 -0.2679 -0.5193 0.063 Uiso 1 1 calc R . .
C110 C 0.1722(6) -0.2067(3) -0.5413(5) 0.0462(17) Uani 1 1 d . . .
H11A H 0.1554 -0.2068 -0.6071 0.055 Uiso 1 1 calc R . .
C111 C 0.2528(6) -0.1687(3) -0.4975(4) 0.0379(14) Uani 1 1 d . . .
H11B H 0.2881 -0.1435 -0.5343 0.046 Uiso 1 1 calc R . .
C112 C 0.5368(5) -0.1569(2) -0.2956(4) 0.0266(11) Uani 1 1 d . . .
C113 C 0.6262(6) -0.1341(2) -0.2279(4) 0.0355(13) Uani 1 1 d . . .
H11C H 0.6068 -0.1025 -0.2033 0.043 Uiso 1 1 calc R . .
C114 C 0.7449(6) -0.1587(3) -0.1969(5) 0.0419(15) Uani 1 1 d . . .
H11D H 0.8047 -0.1432 -0.1520 0.050 Uiso 1 1 calc R . .
C115 C 0.7743(6) -0.2052(3) -0.2317(4) 0.0401(14) Uani 1 1 d . . .
H11E H 0.8530 -0.2217 -0.2099 0.048 Uiso 1 1 calc R . .
C116 C 0.6858(6) -0.2280(2) -0.3002(5) 0.0415(14) Uani 1 1 d . . .
H11F H 0.7069 -0.2594 -0.3251 0.050 Uiso 1 1 calc R . .
C117 C 0.5672(6) -0.2046(2) -0.3314(4) 0.0326(12) Uani 1 1 d . . .
H11G H 0.5078 -0.2205 -0.3761 0.039 Uiso 1 1 calc R . .
C118 C 0.2407(5) -0.15265(19) -0.1178(3) 0.0237(10) Uani 1 1 d . . .
C119 C 0.3578(5) -0.1788(2) -0.0869(4) 0.0294(12) Uani 1 1 d . . .
H11H H 0.4394 -0.1619 -0.0819 0.035 Uiso 1 1 calc R . .
C120 C 0.3531(6) -0.2295(2) -0.0639(4) 0.0353(13) Uani 1 1 d . . .
H12A H 0.4315 -0.2466 -0.0439 0.042 Uiso 1 1 calc R . .
C121 C 0.2319(6) -0.2551(2) -0.0703(4) 0.0365(13) Uani 1 1 d . . .
H12B H 0.2290 -0.2897 -0.0574 0.044 Uiso 1 1 calc R . .
C122 C 0.1159(6) -0.2289(2) -0.0961(4) 0.0348(13) Uani 1 1 d . . .
H12C H 0.0342 -0.2458 -0.0981 0.042 Uiso 1 1 calc R . .
C123 C 0.1188(5) -0.1780(2) -0.1191(4) 0.0333(13) Uani 1 1 d . . .
H12D H 0.0395 -0.1606 -0.1353 0.040 Uiso 1 1 calc R . .
C124 C 0.0933(5) -0.0629(2) -0.1878(4) 0.0273(11) Uani 1 1 d . . .
C125 C 0.0292(6) -0.0673(2) -0.2787(5) 0.0421(15) Uani 1 1 d . . .
H12E H 0.0711 -0.0844 -0.3258 0.051 Uiso 1 1 calc R . .
C126 C -0.0969(6) -0.0465(3) -0.2996(5) 0.0489(17) Uani 1 1 d . . .
H12F H -0.1410 -0.0506 -0.3597 0.059 Uiso 1 1 calc R . .
C127 C -0.1560(6) -0.0197(2) -0.2303(5) 0.0418(15) Uani 1 1 d . . .
H12G H -0.2397 -0.0052 -0.2445 0.050 Uiso 1 1 calc R . .
C128 C -0.0935(6) -0.0143(2) -0.1413(5) 0.0413(14) Uani 1 1 d . . .
H12H H -0.1342 0.0044 -0.0958 0.050 Uiso 1 1 calc R . .
C129 C 0.0284(6) -0.0361(2) -0.1185(4) 0.0329(12) Uani 1 1 d . . .
H12I H 0.0686 -0.0333 -0.0569 0.039 Uiso 1 1 calc R . .
C130 C 0.3538(5) -0.05367(19) -0.0780(4) 0.0264(11) Uani 1 1 d . . .
C131 C 0.4570(5) -0.0230(2) -0.1057(4) 0.0317(12) Uani 1 1 d . . .
H13A H 0.4737 -0.0212 -0.1695 0.038 Uiso 1 1 calc R . .
C132 C 0.5344(6) 0.0046(2) -0.0388(5) 0.0391(14) Uani 1 1 d . . .
H13B H 0.6053 0.0240 -0.0572 0.047 Uiso 1 1 calc R . .
C133 C 0.5062(6) 0.0035(2) 0.0561(5) 0.0403(15) Uani 1 1 d . . .
H13C H 0.5575 0.0226 0.1008 0.048 Uiso 1 1 calc R . .
C134 C 0.4037(6) -0.0254(2) 0.0838(4) 0.0387(14) Uani 1 1 d . . .
H13D H 0.3839 -0.0252 0.1471 0.046 Uiso 1 1 calc R . .
C135 C 0.3284(5) -0.0554(2) 0.0176(4) 0.0289(12) Uani 1 1 d . . .
H13E H 0.2616 -0.0765 0.0373 0.035 Uiso 1 1 calc R . .
N2 N -0.2969(5) -0.26858(18) -0.7659(3) 0.0328(10) Uani 1 1 d . . .
P21 P -0.35215(14) -0.23565(5) -0.68438(10) 0.0275(3) Uani 1 1 d . . .
P22 P -0.23255(13) -0.26826(5) -0.86348(10) 0.0261(3) Uani 1 1 d . . .
C200 C -0.3990(6) -0.2788(2) -0.5943(4) 0.0326(12) Uani 1 1 d . . .
C201 C -0.3052(6) -0.3150(3) -0.5590(5) 0.0443(15) Uani 1 1 d . . .
H20A H -0.2210 -0.3162 -0.5821 0.053 Uiso 1 1 calc R . .
C202 C -0.3377(8) -0.3488(3) -0.4901(5) 0.0547(19) Uani 1 1 d . . .
H20B H -0.2755 -0.3728 -0.4669 0.066 Uiso 1 1 calc R . .
C203 C -0.4619(7) -0.3472(3) -0.4554(5) 0.0507(18) Uani 1 1 d . . .
H20C H -0.4834 -0.3703 -0.4093 0.061 Uiso 1 1 calc R . .
C204 C -0.5533(7) -0.3119(3) -0.4883(5) 0.0476(16) Uani 1 1 d . . .
H20D H -0.6366 -0.3108 -0.4638 0.057 Uiso 1 1 calc R . .
C205 C -0.5235(6) -0.2770(2) -0.5585(4) 0.0330(12) Uani 1 1 d . . .
H20E H -0.5864 -0.2530 -0.5807 0.040 Uiso 1 1 calc R . .
C206 C -0.4986(5) -0.1998(2) -0.7242(4) 0.0270(11) Uani 1 1 d . . .
C207 C -0.5955(5) -0.2222(2) -0.7861(5) 0.0365(13) Uani 1 1 d . . .
H20F H -0.5839 -0.2554 -0.8066 0.044 Uiso 1 1 calc R . .
C208 C -0.7103(6) -0.1954(3) -0.8177(5) 0.0482(17) Uani 1 1 d . . .
H20G H -0.7739 -0.2103 -0.8607 0.058 Uiso 1 1 calc R . .
C209 C -0.7295(6) -0.1470(3) -0.7857(4) 0.0415(15) Uani 1 1 d . . .
H20H H -0.8084 -0.1300 -0.8046 0.050 Uiso 1 1 calc R . .
C210 C -0.6327(6) -0.1233(2) -0.7255(4) 0.0395(14) Uani 1 1 d . . .
H21A H -0.6443 -0.0901 -0.7057 0.047 Uiso 1 1 calc R . .
C211 C -0.5173(6) -0.1504(2) -0.6950(4) 0.0363(13) Uani 1 1 d . . .
H21B H -0.4519 -0.1349 -0.6543 0.044 Uiso 1 1 calc R . .
C212 C -0.2337(5) -0.1909(2) -0.6280(4) 0.0294(12) Uani 1 1 d . . .
C213 C -0.2116(6) -0.1896(2) -0.5282(4) 0.0342(13) Uani 1 1 d . . .
H21C H -0.2530 -0.2132 -0.4913 0.041 Uiso 1 1 calc R . .
C214 C -0.1277(6) -0.1528(3) -0.4852(4) 0.0422(15) Uani 1 1 d . . .
H21D H -0.1151 -0.1512 -0.4192 0.051 Uiso 1 1 calc R . .
C215 C -0.0627(6) -0.1186(2) -0.5397(5) 0.0418(15) Uani 1 1 d . . .
H21E H -0.0057 -0.0944 -0.5105 0.050 Uiso 1 1 calc R . .
C216 C -0.0828(6) -0.1205(2) -0.6386(5) 0.0430(15) Uani 1 1 d . . .
H21F H -0.0396 -0.0975 -0.6757 0.052 Uiso 1 1 calc R . .
C217 C -0.1663(6) -0.1563(2) -0.6808(4) 0.0359(13) Uani 1 1 d . . .
H21G H -0.1784 -0.1575 -0.7469 0.043 Uiso 1 1 calc R . .
C218 C -0.0687(5) -0.2973(2) -0.8465(4) 0.0292(12) Uani 1 1 d . . .
C219 C 0.0062(6) -0.2883(2) -0.7611(5) 0.0402(14) Uani 1 1 d . . .
H21H H -0.0277 -0.2681 -0.7148 0.048 Uiso 1 1 calc R . .
C220 C 0.1333(6) -0.3101(3) -0.7455(5) 0.0450(16) Uani 1 1 d . . .
H22A H 0.1845 -0.3044 -0.6885 0.054 Uiso 1 1 calc R . .
C221 C 0.1826(6) -0.3401(2) -0.8151(5) 0.0445(16) Uani 1 1 d . . .
H22B H 0.2663 -0.3552 -0.8042 0.053 Uiso 1 1 calc R . .
C222 C 0.1091(6) -0.3478(3) -0.8996(5) 0.0450(16) Uani 1 1 d . . .
H22C H 0.1433 -0.3676 -0.9465 0.054 Uiso 1 1 calc R . .
C223 C -0.0155(6) -0.3262(2) -0.9157(5) 0.0372(14) Uani 1 1 d . . .
H22D H -0.0645 -0.3312 -0.9738 0.045 Uiso 1 1 calc R . .
C224 C -0.3338(5) -0.30372(19) -0.9514(4) 0.0276(11) Uani 1 1 d . . .
C225 C -0.3163(6) -0.2990(2) -1.0473(4) 0.0340(13) Uani 1 1 d . . .
H22E H -0.2480 -0.2785 -1.0663 0.041 Uiso 1 1 calc R . .
C226 C -0.3970(5) -0.3238(2) -1.1147(5) 0.0355(13) Uani 1 1 d . . .
H22F H -0.3842 -0.3200 -1.1789 0.043 Uiso 1 1 calc R . .
C227 C -0.4977(6) -0.3545(2) -1.0865(5) 0.0404(15) Uani 1 1 d . . .
H22G H -0.5516 -0.3718 -1.1325 0.048 Uiso 1 1 calc R . .
C228 C -0.5205(6) -0.3603(2) -0.9950(5) 0.0413(15) Uani 1 1 d . . .
H22H H -0.5905 -0.3807 -0.9782 0.050 Uiso 1 1 calc R . .
C229 C -0.4367(6) -0.3348(2) -0.9231(4) 0.0315(12) Uani 1 1 d . . .
H22I H -0.4502 -0.3387 -0.8590 0.038 Uiso 1 1 calc R . .
C230 C -0.2165(5) -0.20594(19) -0.9110(4) 0.0267(11) Uani 1 1 d . . .
C231 C -0.3328(5) -0.1767(2) -0.9274(4) 0.0296(12) Uani 1 1 d . . .
H23A H -0.4166 -0.1915 -0.9242 0.036 Uiso 1 1 calc R . .
C232 C -0.3216(6) -0.1246(2) -0.9487(4) 0.0325(12) Uani 1 1 d . . .
H23B H -0.3983 -0.1048 -0.9581 0.039 Uiso 1 1 calc R . .
C233 C -0.1993(6) -0.1032(2) -0.9557(4) 0.0341(13) Uani 1 1 d . . .
H23C H -0.1931 -0.0687 -0.9684 0.041 Uiso 1 1 calc R . .
C234 C -0.0847(6) -0.1320(2) -0.9442(4) 0.0373(13) Uani 1 1 d . . .
H23D H -0.0021 -0.1171 -0.9516 0.045 Uiso 1 1 calc R . .
C235 C -0.0921(5) -0.1842(2) -0.9211(4) 0.0315(12) Uani 1 1 d . . .
H23E H -0.0147 -0.2037 -0.9128 0.038 Uiso 1 1 calc R . .
N3 N 0.5171(10) 0.0793(4) 0.7235(7) 0.043(2) Uiso 0.50 1 d P . .
C31 C 0.4099(9) 0.0758(4) 0.7231(7) 0.0236(19) Uiso 0.50 1 d P . .
C32 C 0.2681(12) 0.0701(6) 0.7302(9) 0.044(3) Uiso 0.50 1 d P . .
H32A H 0.2221 0.0723 0.6679 0.053 Uiso 0.50 1 calc PR . .
H32B H 0.2370 0.0965 0.7698 0.053 Uiso 0.50 1 calc PR . .
H32C H 0.2508 0.0376 0.7576 0.053 Uiso 0.50 1 calc PR . .
N4 N -0.0048(11) 0.1318(4) -0.4508(8) 0.049(3) Uiso 0.50 1 d P . .
C41 C -0.0947(10) 0.1081(4) -0.4370(8) 0.027(2) Uiso 0.50 1 d P . .
C42 C -0.2133(10) 0.0780(4) -0.4237(8) 0.034(2) Uiso 0.50 1 d P . .
H42A H -0.2821 0.0860 -0.4727 0.041 Uiso 0.50 1 calc PR . .
H42B H -0.2445 0.0854 -0.3626 0.041 Uiso 0.50 1 calc PR . .
H42C H -0.1916 0.0426 -0.4269 0.041 Uiso 0.50 1 calc PR . .

loop_
_atom_site_aniso_label
_atom_site_aniso_U_11
_atom_site_aniso_U_22
_atom_site_aniso_U_33
_atom_site_aniso_U_23
_atom_site_aniso_U_13
_atom_site_aniso_U_12
Fe1 0.0344(4) 0.0290(4) 0.0454(5) -0.0032(4) 0.0057(4) -0.0014(4)
Fe2 0.0391(5) 0.0364(4) 0.0382(5) 0.0005(4) 0.0114(4) 0.0038(4)
C1 0.033(3) 0.029(3) 0.056(4) 0.001(3) -0.005(3) 0.002(3)
O1 0.062(3) 0.059(3) 0.046(3) 0.005(2) 0.006(2) 0.007(3)
C2 0.037(3) 0.020(3) 0.030(3) 0.005(2) 0.000(2) -0.004(2)
O2 0.060(3) 0.041(3) 0.104(5) -0.012(3) 0.016(3) 0.001(2)
C3 0.054(4) 0.027(3) 0.043(4) -0.001(3) 0.002(3) -0.007(3)
O3 0.060(3) 0.054(3) 0.058(3) 0.006(3) -0.024(2) -0.014(3)
C4 0.039(3) 0.052(4) 0.025(3) 0.005(3) 0.004(2) 0.007(3)
O4 0.047(3) 0.065(3) 0.055(3) 0.005(3) 0.005(2) -0.011(3)
C5 0.053(4) 0.043(3) 0.028(3) -0.012(3) -0.003(3) 0.016(3)
O5 0.057(3) 0.064(3) 0.047(3) 0.007(2) -0.013(2) 0.018(2)
C6 0.077(5) 0.048(4) 0.046(4) -0.007(3) 0.003(4) 0.029(4)
O6 0.100(5) 0.071(4) 0.086(4) -0.005(3) 0.030(4) 0.036(3)
S1 0.0362(8) 0.0285(7) 0.0453(9) -0.0021(6) 0.0118(7) -0.0003(6)
O7 0.048(3) 0.040(2) 0.061(3) 0.012(2) 0.011(2) 0.013(2)
O8 0.054(3) 0.041(2) 0.074(3) -0.022(2) 0.021(3) -0.014(2)
S2 0.0343(7) 0.0450(7) 0.0397(8) 0.0064(7) 0.0025(6) 0.0025(7)
O9 0.048(3) 0.067(3) 0.071(4) 0.021(3) 0.018(3) 0.017(2)
O10 0.044(2) 0.083(3) 0.040(3) -0.003(3) -0.003(2) -0.021(3)
N1 0.034(2) 0.030(2) 0.031(3) -0.006(2) 0.004(2) 0.003(2)
P11 0.0222(6) 0.0241(6) 0.0242(7) -0.0014(5) 0.0018(5) 0.0013(5)
P12 0.0239(6) 0.0320(7) 0.0238(7) -0.0007(6) 0.0034(5) 0.0026(6)
C100 0.031(3) 0.036(3) 0.025(3) -0.004(2) 0.004(2) 0.002(2)
C101 0.039(3) 0.053(4) 0.047(4) 0.019(3) 0.012(3) 0.013(3)
C102 0.054(4) 0.064(5) 0.043(4) 0.021(3) 0.009(3) 0.023(4)
C103 0.054(4) 0.056(4) 0.032(3) 0.011(3) 0.010(3) -0.004(3)
C104 0.031(3) 0.050(3) 0.032(3) 0.006(3) 0.006(2) 0.004(3)
C105 0.030(3) 0.044(3) 0.032(3) 0.005(3) 0.000(2) 0.005(3)
C106 0.027(3) 0.039(3) 0.034(3) -0.013(3) 0.001(2) 0.002(2)
C107 0.053(4) 0.047(4) 0.041(4) -0.011(3) 0.017(3) -0.009(3)
C108 0.049(4) 0.051(4) 0.058(5) -0.018(3) 0.018(3) -0.012(3)
C109 0.032(3) 0.053(4) 0.070(5) -0.030(4) -0.009(3) 0.000(3)
C110 0.041(3) 0.058(4) 0.038(4) -0.018(3) -0.009(3) 0.011(3)
C111 0.027(3) 0.052(4) 0.034(3) 0.000(3) -0.001(2) 0.008(3)
C112 0.021(2) 0.034(3) 0.025(3) 0.001(2) 0.006(2) 0.004(2)
C113 0.030(3) 0.045(3) 0.031(3) -0.007(3) 0.001(2) 0.000(3)
C114 0.033(3) 0.056(4) 0.036(3) -0.009(3) 0.000(3) 0.005(3)
C115 0.032(3) 0.052(4) 0.036(3) 0.010(3) 0.001(3) 0.011(3)
C116 0.046(3) 0.036(3) 0.043(4) 0.004(3) 0.004(3) 0.010(3)
C117 0.036(3) 0.035(3) 0.026(3) 0.001(2) -0.001(2) 0.008(2)
C118 0.025(2) 0.025(2) 0.021(3) -0.001(2) -0.002(2) 0.001(2)
C119 0.020(2) 0.032(3) 0.035(3) -0.001(2) -0.003(2) 0.001(2)
C120 0.027(3) 0.036(3) 0.041(3) 0.002(3) -0.005(2) 0.004(2)
C121 0.044(3) 0.030(3) 0.036(3) -0.003(2) 0.002(3) -0.002(3)
C122 0.029(3) 0.035(3) 0.040(3) -0.003(3) -0.001(2) -0.012(2)
C123 0.023(3) 0.035(3) 0.042(3) 0.002(3) 0.003(2) 0.005(2)
C124 0.024(3) 0.033(3) 0.024(3) 0.003(2) 0.002(2) 0.002(2)
C125 0.040(3) 0.047(4) 0.039(3) -0.007(3) -0.003(3) 0.010(3)
C126 0.035(3) 0.060(4) 0.049(4) 0.001(3) -0.011(3) 0.011(3)
C127 0.033(3) 0.046(4) 0.046(4) 0.010(3) 0.000(3) 0.012(3)
C128 0.035(3) 0.040(3) 0.051(4) 0.000(3) 0.015(3) 0.013(3)
C129 0.033(3) 0.031(3) 0.034(3) -0.004(2) 0.002(2) 0.002(2)
C130 0.024(2) 0.023(3) 0.032(3) -0.005(2) -0.001(2) 0.001(2)
C131 0.027(3) 0.025(3) 0.044(3) -0.001(2) 0.012(2) 0.003(2)
C132 0.033(3) 0.023(3) 0.061(4) -0.002(3) -0.001(3) -0.002(2)
C133 0.040(3) 0.032(3) 0.046(4) -0.011(3) -0.014(3) 0.001(3)
C134 0.046(3) 0.034(3) 0.035(3) -0.001(3) -0.007(3) 0.008(3)
C135 0.027(3) 0.028(3) 0.031(3) 0.000(2) -0.002(2) -0.002(2)
N2 0.033(2) 0.033(2) 0.033(3) 0.000(2) 0.009(2) 0.005(2)
P21 0.0281(7) 0.0277(7) 0.0268(7) 0.0013(6) 0.0033(6) 0.0044(6)
P22 0.0246(6) 0.0245(6) 0.0295(7) -0.0002(6) 0.0036(6) 0.0027(5)
C200 0.036(3) 0.032(3) 0.030(3) 0.004(2) 0.001(2) 0.002(2)
C201 0.043(3) 0.049(4) 0.042(4) 0.008(3) 0.009(3) 0.020(3)
C202 0.069(5) 0.042(4) 0.056(5) 0.020(3) 0.020(4) 0.013(3)
C203 0.061(4) 0.042(4) 0.050(4) 0.023(3) 0.008(3) 0.003(3)
C204 0.047(4) 0.052(4) 0.047(4) 0.003(3) 0.019(3) -0.004(3)
C205 0.037(3) 0.028(3) 0.034(3) 0.002(2) 0.007(2) 0.001(2)
C206 0.026(3) 0.030(3) 0.025(3) 0.002(2) 0.005(2) 0.002(2)
C207 0.028(3) 0.037(3) 0.046(4) -0.002(3) 0.007(3) 0.005(2)
C208 0.027(3) 0.071(5) 0.047(4) 0.002(3) 0.006(3) 0.007(3)
C209 0.038(3) 0.054(4) 0.033(3) 0.009(3) 0.008(3) 0.023(3)
C210 0.046(3) 0.038(3) 0.035(3) 0.003(3) 0.006(3) 0.016(3)
C211 0.041(3) 0.036(3) 0.032(3) 0.003(3) 0.004(3) 0.007(3)
C212 0.028(3) 0.025(3) 0.034(3) -0.001(2) 0.000(2) 0.010(2)
C213 0.030(3) 0.042(3) 0.030(3) 0.001(3) -0.001(2) 0.008(2)
C214 0.040(3) 0.054(4) 0.030(3) -0.009(3) -0.009(3) 0.009(3)
C215 0.035(3) 0.040(3) 0.048(4) -0.010(3) -0.006(3) 0.000(3)
C216 0.040(3) 0.040(3) 0.049(4) 0.007(3) 0.000(3) 0.003(3)
C217 0.047(3) 0.034(3) 0.027(3) -0.001(2) 0.004(3) 0.000(3)
C218 0.023(3) 0.029(3) 0.035(3) 0.004(2) 0.000(2) 0.004(2)
C219 0.037(3) 0.045(3) 0.039(3) -0.006(3) 0.004(3) 0.010(3)
C220 0.028(3) 0.054(4) 0.051(4) 0.002(3) -0.009(3) 0.005(3)
C221 0.032(3) 0.044(4) 0.058(4) 0.006(3) 0.010(3) 0.014(3)
C222 0.034(3) 0.049(4) 0.053(4) -0.009(3) 0.007(3) 0.008(3)
C223 0.032(3) 0.033(3) 0.046(4) -0.007(3) 0.005(3) 0.005(2)
C224 0.022(2) 0.022(3) 0.038(3) -0.002(2) 0.002(2) 0.004(2)
C225 0.029(3) 0.036(3) 0.037(3) -0.001(3) 0.004(2) 0.001(2)
C226 0.032(3) 0.035(3) 0.039(3) -0.007(3) -0.001(3) 0.004(2)
C227 0.030(3) 0.039(3) 0.050(4) -0.015(3) -0.006(3) 0.005(3)
C228 0.031(3) 0.025(3) 0.069(5) -0.001(3) 0.009(3) -0.004(2)
C229 0.033(3) 0.027(3) 0.036(3) -0.001(2) 0.007(2) 0.000(2)
C230 0.029(3) 0.024(2) 0.028(3) -0.002(2) 0.004(2) -0.001(2)
C231 0.023(3) 0.036(3) 0.030(3) -0.002(2) 0.001(2) 0.002(2)
C232 0.040(3) 0.024(3) 0.033(3) 0.001(2) 0.001(3) 0.006(2)
C233 0.046(3) 0.023(3) 0.034(3) -0.003(2) 0.006(3) 0.001(2)
C234 0.031(3) 0.039(3) 0.041(3) 0.002(3) -0.001(3) -0.005(2)
C235 0.022(2) 0.030(3) 0.042(3) -0.004(2) -0.001(2) 0.001(2)

loop_
_atom_type_symbol
_atom_type_description
_atom_type_scat_dispersion_real
_atom_type_scat_dispersion_imag
_atom_type_scat_source
C C 0.0033 0.0016 'International Tables Vol C Tables 4.2.6.8 and 6.1.1.4'
H H 0.0000 0.0000 'International Tables Vol C Tables 4.2.6.8 and 6.1.1.4'
N N 0.0061 0.0033 'International Tables Vol C Tables 4.2.6.8 and 6.1.1.4'
O O 0.0106 0.0060 'International Tables Vol C Tables 4.2.6.8 and 6.1.1.4'
P P 0.1023 0.0942 'International Tables Vol C Tables 4.2.6.8 and 6.1.1.4'
S S 0.1246 0.1234 'International Tables Vol C Tables 4.2.6.8 and 6.1.1.4'
Fe Fe 0.3463 0.8444 'International Tables Vol C Tables 4.2.6.8 and 6.1.1.4'

loop_
_geom_angle_atom_site_label_1
_geom_angle_atom_site_label_2
_geom_angle_atom_site_label_3
_geom_angle
_geom_angle_site_symmetry_1
_geom_angle_site_symmetry_3
_geom_angle_publ_flag
C1 Fe1 C3 98.5(3) . . ?
C1 Fe1 C2 108.2(3) . . ?
C3 Fe1 C2 93.7(3) . . ?
C1 Fe1 S1 100.7(2) . . ?
C3 Fe1 S1 89.4(2) . . ?
C2 Fe1 S1 150.05(18) . . ?
C1 Fe1 S2 95.08(18) . . ?
C3 Fe1 S2 165.6(2) . . ?
C2 Fe1 S2 86.54(18) . . ?
S1 Fe1 S2 83.32(7) . . ?
C1 Fe1 Fe2 137.8(2) . . ?
C3 Fe1 Fe2 112.8(2) . . ?
C2 Fe1 Fe2 97.65(18) . . ?
S1 Fe1 Fe2 54.19(5) . . ?
S2 Fe1 Fe2 52.99(5) . . ?
C4 Fe2 C5 105.0(3) . . ?
C4 Fe2 C6 103.0(3) . . ?
C5 Fe2 C6 93.1(3) . . ?
C4 Fe2 S2 98.16(19) . . ?
C5 Fe2 S2 155.9(2) . . ?
C6 Fe2 S2 87.9(2) . . ?
C4 Fe2 S1 98.2(2) . . ?
C5 Fe2 S1 87.1(2) . . ?
C6 Fe2 S1 157.9(3) . . ?
S2 Fe2 S1 83.18(7) . . ?
C4 Fe2 Fe1 138.25(19) . . ?
C5 Fe2 Fe1 102.7(2) . . ?
C6 Fe2 Fe1 106.0(3) . . ?
S2 Fe2 Fe1 54.24(5) . . ?
S1 Fe2 Fe1 52.72(4) . . ?
O1 C1 Fe1 177.8(6) . . ?
O2 C2 Fe1 169.8(5) . . ?
O3 C3 Fe1 175.8(6) . . ?
O4 C4 Fe2 179.1(6) . . ?
O5 C5 Fe2 172.6(6) . . ?
O6 C6 Fe2 177.9(7) . . ?
O8 S1 O7 110.2(3) . . ?
O8 S1 Fe1 118.6(2) . . ?
O7 S1 Fe1 116.1(2) . . ?
O8 S1 Fe2 119.9(2) . . ?
O7 S1 Fe2 114.7(2) . . ?
Fe1 S1 Fe2 73.10(5) . . ?
O10 S2 O9 110.5(3) . . ?
O10 S2 Fe2 119.0(2) . . ?
O9 S2 Fe2 115.7(2) . . ?
O10 S2 Fe1 119.5(2) . . ?
O9 S2 Fe1 115.1(2) . . ?
Fe2 S2 Fe1 72.77(5) . . ?
P11 N1 P12 145.4(3) . . ?
N1 P11 C124 107.9(2) . . ?
N1 P11 C130 109.2(3) . . ?
C124 P11 C130 110.3(2) . . ?
N1 P11 C118 113.2(2) . . ?
C124 P11 C118 109.3(2) . . ?
C130 P11 C118 106.9(2) . . ?
N1 P12 C100 106.5(3) . . ?
N1 P12 C112 114.2(2) . . ?
C100 P12 C112 106.5(2) . . ?
N1 P12 C106 115.5(3) . . ?
C100 P12 C106 107.7(3) . . ?
C112 P12 C106 105.9(3) . . ?
C105 C100 C101 120.0(5) . . ?
C105 C100 P12 122.3(4) . . ?
C101 C100 P12 117.7(4) . . ?
C100 C101 C102 120.1(6) . . ?
C103 C102 C101 118.8(6) . . ?
C102 C103 C104 119.9(6) . . ?
C103 C104 C105 120.6(6) . . ?
C100 C105 C104 120.7(5) . . ?
C111 C106 C107 119.0(5) . . ?
C111 C106 P12 122.5(5) . . ?
C107 C106 P12 118.4(5) . . ?
C106 C107 C108 119.6(6) . . ?
C109 C108 C107 119.9(7) . . ?
C110 C109 C108 120.4(6) . . ?
C109 C110 C111 120.8(6) . . ?
C106 C111 C110 120.2(6) . . ?
C113 C112 C117 119.3(5) . . ?
C113 C112 P12 118.9(4) . . ?
C117 C112 P12 121.7(4) . . ?
C112 C113 C114 120.0(6) . . ?
C115 C114 C113 120.7(6) . . ?
C114 C115 C116 119.6(5) . . ?
C117 C116 C115 120.9(6) . . ?
C116 C117 C112 119.6(5) . . ?
C123 C118 C119 118.7(5) . . ?
C123 C118 P11 122.5(4) . . ?
C119 C118 P11 118.4(4) . . ?
C120 C119 C118 120.5(5) . . ?
C119 C120 C121 120.2(5) . . ?
C122 C121 C120 119.4(5) . . ?
C121 C122 C123 121.0(5) . . ?
C122 C123 C118 119.9(5) . . ?
C125 C124 C129 118.6(5) . . ?
C125 C124 P11 118.2(4) . . ?
C129 C124 P11 123.2(4) . . ?
C126 C125 C124 120.4(6) . . ?
C127 C126 C125 119.3(6) . . ?
C128 C127 C126 120.9(5) . . ?
C127 C128 C129 120.6(6) . . ?
C128 C129 C124 120.2(5) . . ?
C131 C130 C135 119.3(5) . . ?
C131 C130 P11 119.6(4) . . ?
C135 C130 P11 121.1(4) . . ?
C132 C131 C130 120.3(6) . . ?
C131 C132 C133 120.0(6) . . ?
C134 C133 C132 120.4(6) . . ?
C133 C134 C135 120.3(6) . . ?
C130 C135 C134 119.8(5) . . ?
P22 N2 P21 146.3(3) . . ?
N2 P21 C200 107.1(3) . . ?
N2 P21 C206 112.9(3) . . ?
C200 P21 C206 107.5(3) . . ?
N2 P21 C212 114.9(3) . . ?
C200 P21 C212 107.6(3) . . ?
C206 P21 C212 106.5(2) . . ?
N2 P22 C230 113.0(3) . . ?
N2 P22 C224 110.7(3) . . ?
C230 P22 C224 106.4(2) . . ?
N2 P22 C218 108.4(3) . . ?
C230 P22 C218 109.2(3) . . ?
C224 P22 C218 109.1(2) . . ?
C205 C200 C201 119.5(5) . . ?
C205 C200 P21 122.1(4) . . ?
C201 C200 P21 118.4(5) . . ?
C202 C201 C200 120.0(6) . . ?
C203 C202 C201 120.3(7) . . ?
C204 C203 C202 120.3(6) . . ?
C203 C204 C205 120.8(6) . . ?
C200 C205 C204 119.1(6) . . ?
C211 C206 C207 119.0(5) . . ?
C211 C206 P21 122.0(4) . . ?
C207 C206 P21 119.0(4) . . ?
C206 C207 C208 120.2(6) . . ?
C209 C208 C207 120.1(6) . . ?
C208 C209 C210 120.7(6) . . ?
C209 C210 C211 118.7(6) . . ?
C206 C211 C210 121.2(6) . . ?
C217 C212 C213 118.5(5) . . ?
C217 C212 P21 121.5(4) . . ?
C213 C212 P21 119.9(5) . . ?
C214 C213 C212 119.6(6) . . ?
C215 C214 C213 120.6(6) . . ?
C214 C215 C216 119.8(6) . . ?
C217 C216 C215 119.5(6) . . ?
C216 C217 C212 122.0(5) . . ?
C223 C218 C219 119.7(5) . . ?
C223 C218 P22 122.7(4) . . ?
C219 C218 P22 117.7(4) . . ?
C218 C219 C220 119.3(6) . . ?
C221 C220 C219 119.7(6) . . ?
C222 C221 C220 120.4(6) . . ?
C221 C222 C223 120.1(6) . . ?
C222 C223 C218 120.8(6) . . ?
C225 C224 C229 119.1(5) . . ?
C225 C224 P22 121.2(4) . . ?
C229 C224 P22 119.7(4) . . ?
C226 C225 C224 121.6(6) . . ?
C225 C226 C227 119.1(6) . . ?
C228 C227 C226 122.2(6) . . ?
C227 C228 C229 119.6(6) . . ?
C224 C229 C228 118.5(6) . . ?
C235 C230 C231 119.9(5) . . ?
C235 C230 P22 121.8(4) . . ?
C231 C230 P22 117.9(4) . . ?
C230 C231 C232 119.3(5) . . ?
C233 C232 C231 120.4(5) . . ?
C232 C233 C234 120.8(5) . . ?
C233 C234 C235 120.3(5) . . ?
C230 C235 C234 119.2(5) . . ?
N3 C31 C32 175.6(12) . . ?
N4 C41 C42 177.3(12) . . ?

loop_
_geom_bond_atom_site_label_1
_geom_bond_atom_site_label_2
_geom_bond_distance
_geom_bond_site_symmetry_2
_geom_bond_publ_flag
Fe1 C1 1.768(8) . ?
Fe1 C3 1.795(6) . ?
Fe1 C2 1.826(6) . ?
Fe1 S1 2.1925(16) . ?
Fe1 S2 2.2398(16) . ?
Fe1 Fe2 2.6364(12) . ?
Fe2 C4 1.785(7) . ?
Fe2 C5 1.802(6) . ?
Fe2 C6 1.813(7) . ?
Fe2 S2 2.2043(18) . ?
Fe2 S1 2.2345(17) . ?
C1 O1 1.153(8) . ?
C2 O2 1.111(7) . ?
C3 O3 1.142(7) . ?
C4 O4 1.142(8) . ?
C5 O5 1.142(7) . ?
C6 O6 1.118(8) . ?
S1 O8 1.454(5) . ?
S1 O7 1.467(5) . ?
S2 O10 1.463(5) . ?
S2 O9 1.481(5) . ?
N1 P11 1.576(5) . ?
N1 P12 1.584(5) . ?
P11 C124 1.786(5) . ?
P11 C130 1.793(5) . ?
P11 C118 1.794(5) . ?
P12 C100 1.794(6) . ?
P12 C112 1.796(5) . ?
P12 C106 1.804(6) . ?
C100 C105 1.364(8) . ?
C100 C101 1.394(8) . ?
C101 C102 1.431(9) . ?
C102 C103 1.389(10) . ?
C103 C104 1.392(9) . ?
C104 C105 1.394(8) . ?
C106 C111 1.381(8) . ?
C106 C107 1.397(9) . ?
C107 C108 1.410(9) . ?
C108 C109 1.378(11) . ?
C109 C110 1.349(10) . ?
C110 C111 1.398(9) . ?
C112 C113 1.391(8) . ?
C112 C117 1.399(8) . ?
C113 C114 1.394(8) . ?
C114 C115 1.361(9) . ?
C115 C116 1.393(9) . ?
C116 C117 1.379(8) . ?
C118 C123 1.392(8) . ?
C118 C119 1.401(7) . ?
C119 C120 1.375(8) . ?
C120 C121 1.388(8) . ?
C121 C122 1.376(8) . ?
C122 C123 1.382(8) . ?
C124 C125 1.392(8) . ?
C124 C129 1.407(8) . ?
C125 C126 1.387(8) . ?
C126 C127 1.378(10) . ?
C127 C128 1.364(9) . ?
C128 C129 1.365(8) . ?
C130 C131 1.393(8) . ?
C130 C135 1.393(8) . ?
C131 C132 1.380(8) . ?
C132 C133 1.391(9) . ?
C133 C134 1.362(9) . ?
C134 C135 1.397(8) . ?
N2 P22 1.567(5) . ?
N2 P21 1.577(5) . ?
P21 C200 1.797(6) . ?
P21 C206 1.798(5) . ?
P21 C212 1.811(6) . ?
P22 C230 1.786(5) . ?
P22 C224 1.798(6) . ?
P22 C218 1.811(5) . ?
C200 C205 1.386(8) . ?
C200 C201 1.403(8) . ?
C201 C202 1.376(9) . ?
C202 C203 1.375(10) . ?
C203 C204 1.362(10) . ?
C204 C205 1.401(9) . ?
C206 C211 1.382(8) . ?
C206 C207 1.385(8) . ?
C207 C208 1.394(8) . ?
C208 C209 1.370(10) . ?
C209 C210 1.386(9) . ?
C210 C211 1.397(8) . ?
C212 C217 1.388(8) . ?
C212 C213 1.407(8) . ?
C213 C214 1.391(9) . ?
C214 C215 1.382(9) . ?
C215 C216 1.394(9) . ?
C216 C217 1.366(9) . ?
C218 C223 1.379(8) . ?
C218 C219 1.386(8) . ?
C219 C220 1.399(8) . ?
C220 C221 1.384(10) . ?
C221 C222 1.364(10) . ?
C222 C223 1.374(8) . ?
C224 C225 1.385(8) . ?
C224 C229 1.401(8) . ?
C225 C226 1.363(8) . ?
C226 C227 1.379(9) . ?
C227 C228 1.337(10) . ?
C228 C229 1.431(9) . ?
C230 C235 1.390(8) . ?
C230 C231 1.402(7) . ?
C231 C232 1.411(8) . ?
C232 C233 1.362(8) . ?
C233 C234 1.375(8) . ?
C234 C235 1.417(8) . ?
N3 C31 1.078(13) . ?
C31 C32 1.442(15) . ?
N4 C41 1.126(15) . ?
C41 C42 1.455(15) . ?
